data_7057994
loop_
_publ_author_name
'Ghosh, Sabari'
'Srivastava, Ankit Kumar'
'Pal, Samudranil'

_publ_section_title
;
 Dihydroxo-bridged diuranyl(vi) complexes with
 2-((2-(6-chloropyridazin-3-yl)hydrazono)methyl)-4-R-phenols: structural
 insights and visible light driven photocatalytic activities
;
_journal_issue 2
_journal_name_full 'New Journal of Chemistry'
_journal_page_first 970
_journal_paper_doi 10.1039/C8NJ05038D
_journal_volume 43
_journal_year 2019
_chemical_formula_sum 'C24 H23 Cl2 N8 O11.5 U2'
_chemical_formula_weight 1154.46
_space_group_IT_number 15
_space_group_name_Hall '-C 2yc'
_space_group_name_H-M_alt 'C 1 2/c 1'
_symmetry_cell_setting monoclinic
_symmetry_space_group_name_Hall '-C 2yc'
_symmetry_space_group_name_H-M 'C 1 2/c 1'
_atom_sites_solution_hydrogens geom
_atom_sites_solution_primary direct
_atom_sites_solution_secondary difmap
_audit_creation_method SHELXL-97
_audit_update_record
;
2018-09-28 deposited with the CCDC.
2018-11-28 downloaded from the CCDC.
;
_cell_angle_alpha 90.00
_cell_angle_beta 113.786(2)
_cell_angle_gamma 90.00
_cell_formula_units_Z 4
_cell_length_a 15.4436(13)
_cell_length_b 14.7742(12)
_cell_length_c 15.3194(12)
_cell_measurement_reflns_used 7932
_cell_measurement_temperature 298(2)
_cell_measurement_theta_max 26.35
_cell_measurement_theta_min 2.65
_cell_volume 3198.5(5)
_computing_cell_refinement 'Bruker SAINT'
_computing_data_collection 'Bruker APEX2'
_computing_data_reduction 'Bruker SAINT'
_computing_molecular_graphics 'MERCURY (Macrae et al, 2008)'
_computing_publication_material 'WinGX publication routines (Farrugia, 1999)'
_computing_structure_refinement 'SHELXL-97 (Sheldrick, 2008)'
_computing_structure_solution 'SHELXS-97 (Sheldrick, 2008)'
_diffrn_ambient_temperature 298(2)
_diffrn_measured_fraction_theta_full 0.997
_diffrn_measured_fraction_theta_max 0.997
_diffrn_measurement_device_type 'Bruker APEX-II CCD'
_diffrn_measurement_method '\f and \w scans'
_diffrn_radiation_monochromator graphite
_diffrn_radiation_source 'fine-focus sealed tube'
_diffrn_radiation_type MoK\a
_diffrn_radiation_wavelength 0.71073
_diffrn_reflns_av_R_equivalents 0.0850
_diffrn_reflns_av_sigmaI/netI 0.0456
_diffrn_reflns_limit_h_max 18
_diffrn_reflns_limit_h_min -18
_diffrn_reflns_limit_k_max 17
_diffrn_reflns_limit_k_min -17
_diffrn_reflns_limit_l_max 16
_diffrn_reflns_limit_l_min -18
_diffrn_reflns_number 20243
_diffrn_reflns_theta_full 25.00
_diffrn_reflns_theta_max 25.00
_diffrn_reflns_theta_min 2.76
_exptl_absorpt_coefficient_mu 10.352
_exptl_absorpt_correction_T_max 0.0827
_exptl_absorpt_correction_T_min 0.0614
_exptl_absorpt_correction_type empirical
_exptl_absorpt_process_details 'SADABS (Sheldrick 1997)'
_exptl_crystal_colour Brown
_exptl_crystal_density_diffrn 2.397
_exptl_crystal_density_meas ?
_exptl_crystal_density_method 'not measured'
_exptl_crystal_description Block
_exptl_crystal_F_000 2132
_exptl_crystal_size_max 0.61
_exptl_crystal_size_mid 0.56
_exptl_crystal_size_min 0.48
_refine_diff_density_max 0.927
_refine_diff_density_min -1.002
_refine_diff_density_rms 0.167
_refine_ls_extinction_method none
_refine_ls_goodness_of_fit_ref 1.039
_refine_ls_hydrogen_treatment mixed
_refine_ls_matrix_type full
_refine_ls_number_parameters 219
_refine_ls_number_reflns 2812
_refine_ls_number_restraints 0
_refine_ls_restrained_S_all 1.039
_refine_ls_R_factor_all 0.0536
_refine_ls_R_factor_gt 0.0355
_refine_ls_shift/su_max 0.000
_refine_ls_shift/su_mean 0.000
_refine_ls_structure_factor_coef Fsqd
_refine_ls_weighting_details 'calc w=1/[\s^2^(Fo^2^)+(0.0347P)^2^+35.3734P] where P=(Fo^2^+2Fc^2^)/3'
_refine_ls_weighting_scheme calc
_refine_ls_wR_factor_gt 0.0791
_refine_ls_wR_factor_ref 0.0857
_reflns_number_gt 2219
_reflns_number_total 2812
_reflns_threshold_expression >2\s(I)
_cod_data_source_file c8nj05038d2.cif
_cod_data_source_block 2-H2O
_cod_depositor_comments
;
The following automatic conversions were performed:

'_symmetry_cell_setting' value 'Monoclinic' changed to 'monoclinic'
according to
/home/data/users/saulius/crontab/automatic-downloads/rss-feeds/RSC/lib/dictionaries/cif_core.dic
dictionary named 'cif_core.dic' version 2.4.2 from 2011-04-26.

'_exptl_crystal_density_meas' value 'not measured' was changed to '?'
- the value is perceived as not measured.

Automatic conversion script
Id: cif_fix_values 4973 2017-02-22 13:04:09Z antanas 

 Adding full bibliography for 7057993--7057994.cif.
;
_cod_original_sg_symbol_H-M C2/c
_cod_original_formula_sum 'C24 H23 Cl2 N8 O11.50 U2'
_cod_database_code 7057994

loop_
_symmetry_equiv_pos_as_xyz
'x, y, z'
'-x, y, -z+1/2'
'x+1/2, y+1/2, z'
'-x+1/2, y+1/2, -z+1/2'
'-x, -y, -z'
'x, -y, z-1/2'
'-x+1/2, -y+1/2, -z'
'x+1/2, -y+1/2, z-1/2'

loop_
_atom_site_label
_atom_site_type_symbol
_atom_site_fract_x
_atom_site_fract_y
_atom_site_fract_z
_atom_site_U_iso_or_equiv
_atom_site_adp_type
_atom_site_occupancy
_atom_site_symmetry_multiplicity
_atom_site_calc_flag
_atom_site_refinement_flags
U1 U 0.65924(2) 0.17828(2) 0.02570(2) 0.03189(12) Uani 1 1 d .
Cl1 Cl 1.0026(3) 0.0777(3) 0.3700(3) 0.1253(19) Uani 1 1 d .
O1 O 0.5120(5) 0.1573(4) -0.0864(4) 0.0440(15) Uani 1 1 d .
O2 O 0.6239(5) 0.2718(4) 0.0763(5) 0.0439(15) Uani 1 1 d .
O3 O 0.6927(5) 0.0804(4) -0.0205(4) 0.0429(15) Uani 1 1 d .
O4 O 0.6843(4) 0.2679(4) -0.0864(4) 0.0378(14) Uani 1 1 d .
H4A H 0.6387 0.2808 -0.1470 0.045 Uiso 1 1 calc R
O5 O 0.1419(6) 0.1771(6) -0.1218(7) 0.076(2) Uani 1 1 d .
N1 N 0.5568(5) 0.0883(5) 0.0964(5) 0.0351(17) Uani 1 1 d .
N2 N 0.6041(6) 0.0396(6) 0.1812(6) 0.051(2) Uani 1 1 d .
H2A H 0.5729 0.0071 0.2051 0.061 Uiso 1 1 calc R
N3 N 0.7465(5) 0.0953(5) 0.1885(5) 0.0376(17) Uani 1 1 d .
N4 N 0.8389(6) 0.1029(6) 0.2312(6) 0.051(2) Uani 1 1 d .
C1 C 0.4224(6) 0.1647(6) -0.0903(6) 0.038(2) Uani 1 1 d .
C2 C 0.3499(8) 0.2007(6) -0.1703(7) 0.051(3) Uani 1 1 d .
H2 H 0.3646 0.2239 -0.2191 0.061 Uiso 1 1 calc R
C3 C 0.2591(8) 0.2033(7) -0.1803(8) 0.055(3) Uani 1 1 d .
H3 H 0.2123 0.2269 -0.2354 0.065 Uiso 1 1 calc R
C4 C 0.2360(7) 0.1702(7) -0.1065(8) 0.050(3) Uani 1 1 d .
C5 C 0.3051(7) 0.1328(7) -0.0272(8) 0.051(3) Uani 1 1 d .
H5 H 0.2891 0.1094 0.0208 0.062 Uiso 1 1 calc R
C6 C 0.3998(7) 0.1292(6) -0.0170(7) 0.041(2) Uani 1 1 d .
C7 C 0.4665(7) 0.0867(6) 0.0677(6) 0.039(2) Uani 1 1 d .
C8 C 0.6984(7) 0.0445(6) 0.2243(6) 0.042(2) Uani 1 1 d .
C9 C 0.7460(8) -0.0078(7) 0.3099(7) 0.050(3) Uani 1 1 d .
H9 H 0.7126 -0.0447 0.3347 0.060 Uiso 1 1 calc R
C10 C 0.8393(8) -0.0011(7) 0.3517(7) 0.058(3) Uani 1 1 d .
H10 H 0.8743 -0.0347 0.4059 0.070 Uiso 1 1 calc R
C11 C 0.8833(7) 0.0582(7) 0.3115(8) 0.058(3) Uani 1 1 d .
C12 C 0.1136(12) 0.1428(12) -0.0575(15) 0.117(6) Uani 1 1 d .
H12A H 0.0462 0.1488 -0.0800 0.176 Uiso 1 1 calc R
H12B H 0.1436 0.1749 0.0016 0.176 Uiso 1 1 calc R
H12C H 0.1306 0.0800 -0.0478 0.176 Uiso 1 1 calc R
O6 O 0.5000 0.0780(6) -0.2500 0.044(2) Uani 1 2 d S
H6A H 0.5033 0.1180 -0.1994 0.065 Uiso 1 1 d R
O7 O 0.0000 0.303(2) -0.2500 0.133(14) Uani 0.50 2 d SP
H7A H 0.0364 0.2631 -0.1990 0.199 Uiso 0.50 1 d PR

loop_
_atom_site_aniso_label
_atom_site_aniso_U_11
_atom_site_aniso_U_22
_atom_site_aniso_U_33
_atom_site_aniso_U_23
_atom_site_aniso_U_13
_atom_site_aniso_U_12
U1 0.0385(2) 0.03193(17) 0.02835(18) 0.00059(14) 0.01666(14) -0.00461(15)
Cl1 0.058(2) 0.155(4) 0.114(3) 0.078(3) -0.017(2) -0.030(2)
O1 0.043(4) 0.056(4) 0.031(3) -0.005(3) 0.012(3) -0.007(3)
O2 0.049(4) 0.046(4) 0.037(4) -0.006(3) 0.018(3) 0.000(3)
O3 0.057(4) 0.036(3) 0.042(4) -0.006(3) 0.027(3) -0.001(3)
O4 0.034(3) 0.046(3) 0.030(3) 0.014(3) 0.009(3) -0.003(3)
O5 0.052(5) 0.094(6) 0.085(6) 0.009(5) 0.030(5) 0.002(4)
N1 0.037(5) 0.042(4) 0.029(4) 0.006(3) 0.016(3) -0.001(3)
N2 0.044(5) 0.068(5) 0.040(5) 0.019(4) 0.018(4) -0.006(4)
N3 0.041(5) 0.038(4) 0.032(4) 0.002(3) 0.013(4) -0.007(3)
N4 0.043(5) 0.056(5) 0.051(5) 0.015(4) 0.013(4) -0.004(4)
C1 0.035(5) 0.044(5) 0.033(5) -0.007(4) 0.012(4) -0.009(4)
C2 0.054(7) 0.051(6) 0.041(6) 0.011(4) 0.012(5) 0.000(5)
C3 0.053(7) 0.064(7) 0.036(6) 0.010(5) 0.007(5) 0.006(5)
C4 0.037(6) 0.052(6) 0.054(6) 0.008(5) 0.010(5) 0.004(5)
C5 0.049(6) 0.056(6) 0.054(7) -0.004(5) 0.027(5) -0.013(5)
C6 0.039(6) 0.042(5) 0.044(6) 0.003(4) 0.017(5) -0.004(4)
C7 0.038(6) 0.051(5) 0.032(5) 0.004(4) 0.017(4) -0.003(4)
C8 0.058(6) 0.036(5) 0.030(5) -0.002(4) 0.016(5) -0.004(4)
C9 0.060(7) 0.057(6) 0.030(5) 0.011(4) 0.014(5) -0.002(5)
C10 0.055(7) 0.071(7) 0.033(6) 0.024(5) 0.002(5) 0.003(5)
C11 0.042(6) 0.057(6) 0.058(7) 0.022(5) 0.003(5) -0.006(5)
C12 0.084(12) 0.104(12) 0.153(19) 0.023(12) 0.037(12) 0.012(9)
O6 0.040(5) 0.056(5) 0.040(5) 0.000 0.021(4) 0.000
O7 0.13(3) 0.09(2) 0.13(3) 0.000 0.00(2) 0.000

loop_
_atom_type_symbol
_atom_type_description
_atom_type_scat_dispersion_real
_atom_type_scat_dispersion_imag
_atom_type_scat_source
C C 0.0033 0.0016 'International Tables Vol C Tables 4.2.6.8 and 6.1.1.4'
H H 0.0000 0.0000 'International Tables Vol C Tables 4.2.6.8 and 6.1.1.4'
N N 0.0061 0.0033 'International Tables Vol C Tables 4.2.6.8 and 6.1.1.4'
O O 0.0106 0.0060 'International Tables Vol C Tables 4.2.6.8 and 6.1.1.4'
Cl Cl 0.1484 0.1585 'International Tables Vol C Tables 4.2.6.8 and 6.1.1.4'
U U -9.6767 9.6646 'International Tables Vol C Tables 4.2.6.8 and 6.1.1.4'

loop_
_geom_angle_atom_site_label_1
_geom_angle_atom_site_label_2
_geom_angle_atom_site_label_3
_geom_angle
_geom_angle_site_symmetry_1
_geom_angle_site_symmetry_3
O2 U1 O3 176.6(3) . .
O2 U1 O1 92.6(3) . .
O3 U1 O1 87.2(3) . .
O2 U1 O4 92.9(3) . .
O3 U1 O4 90.4(3) . .
O1 U1 O4 86.1(2) . .
O2 U1 O4 90.7(3) . 7_655
O3 U1 O4 90.8(3) . 7_655
O1 U1 O4 155.5(2) . 7_655
O4 U1 O4 69.4(2) . 7_655
O2 U1 N1 82.5(3) . .
O3 U1 N1 94.2(3) . .
O1 U1 N1 69.6(2) . .
O4 U1 N1 155.0(2) . .
O4 U1 N1 134.9(2) 7_655 .
O2 U1 N3 94.6(3) . .
O3 U1 N3 82.9(3) . .
O1 U1 N3 129.6(2) . .
O4 U1 N3 143.0(2) . .
O4 U1 N3 74.3(2) 7_655 .
N1 U1 N3 62.0(2) . .
O2 U1 U1 92.2(2) . 7_655
O3 U1 U1 90.8(2) . 7_655
O1 U1 U1 121.07(16) . 7_655
O4 U1 U1 34.96(14) . 7_655
O4 U1 U1 34.47(13) 7_655 7_655
N1 U1 U1 168.49(16) . 7_655
N3 U1 U1 108.46(16) . 7_655
C1 O1 U1 135.9(6) . .
U1 O4 U1 110.6(2) . 7_655
C12 O5 C4 119.0(11) . .
C7 N1 N2 113.3(7) . .
C7 N1 U1 128.6(6) . .
N2 N1 U1 117.9(5) . .
C8 N2 N1 119.1(7) . .
N4 N3 C8 121.4(8) . .
N4 N3 U1 118.3(5) . .
C8 N3 U1 120.2(6) . .
N3 N4 C11 118.3(8) . .
O1 C1 C2 120.8(9) . .
O1 C1 C6 120.6(8) . .
C2 C1 C6 118.4(9) . .
C3 C2 C1 122.8(10) . .
C2 C3 C4 119.3(10) . .
C5 C4 O5 124.8(10) . .
C5 C4 C3 119.8(10) . .
O5 C4 C3 115.4(9) . .
C4 C5 C6 121.0(10) . .
C1 C6 C5 118.6(9) . .
C1 C6 C7 124.6(9) . .
C5 C6 C7 116.8(9) . .
N1 C7 C6 125.9(8) . .
N3 C8 N2 120.6(8) . .
N3 C8 C9 121.1(9) . .
N2 C8 C9 118.3(9) . .
C10 C9 C8 117.1(9) . .
C9 C10 C11 117.5(9) . .
N4 C11 C10 124.3(10) . .
N4 C11 Cl1 116.6(8) . .
C10 C11 Cl1 119.1(8) . .

loop_
_geom_bond_atom_site_label_1
_geom_bond_atom_site_label_2
_geom_bond_distance
_geom_bond_site_symmetry_2
U1 O2 1.775(6) .
U1 O3 1.776(6) .
U1 O1 2.251(6) .
U1 O4 2.322(5) .
U1 O4 2.350(6) 7_655
U1 N1 2.612(7) .
U1 N3 2.613(7) .
U1 U1 3.8405(7) 7_655
Cl1 C11 1.717(11) .
O1 C1 1.365(11) .
O4 U1 2.350(6) 7_655
O5 C12 1.33(2) .
O5 C4 1.380(13) .
N1 C7 1.283(11) .
N1 N2 1.405(10) .
N2 C8 1.336(12) .
N3 N4 1.313(10) .
N3 C8 1.320(12) .
N4 C11 1.320(12) .
C1 C2 1.389(13) .
C1 C6 1.405(13) .
C2 C3 1.349(15) .
C3 C4 1.403(15) .
C4 C5 1.369(14) .
C5 C6 1.408(14) .
C6 C7 1.436(13) .
C8 C9 1.442(13) .
C9 C10 1.324(14) .
C10 C11 1.395(15) .

loop_
_geom_hbond_atom_site_label_D
_geom_hbond_atom_site_label_H
_geom_hbond_atom_site_label_A
_geom_hbond_distance_DH
_geom_hbond_distance_HA
_geom_hbond_distance_DA
_geom_hbond_angle_DHA
_geom_hbond_site_symmetry_A
O6 H6A O1 0.96 1.78 2.705(7) 161.1 .
N2 H2A O6 0.86 1.99 2.844(10) 173.9 5_655
O7 H7A O5 0.96 2.03 2.94(2) 158.3 .
